data_4329792
loop_
_publ_author_name
'Apurba Biswas'
'Lakshmi Kanta Das'
'Michael G. B. Drew'
'Guillem Arom\'i'
'Patrick Gamez'
'Ashutosh Ghosh'

_publ_section_title
;
 Synthesis, Crystal Structures, Magnetic Properties and Catecholase
 Activity of Double Phenoxido-Bridged Penta-Coordinated Dinuclear
 Nickel(II) Complexes Derived from Reduced Schiff-Base Ligands:
 Mechanistic Inference of Catecholase Activity
;
_journal_name_full 'Inorganic Chemistry'
_journal_page_first 7993
_journal_page_last 8001
_journal_paper_doi 10.1021/ic202748m
_journal_volume 51
_journal_year 2012
_chemical_formula_sum 'C28 H42 N6 Ni2 O2 S2'
_chemical_formula_weight 676.22
_chemical_name_systematic
; 
 ? 
;
_space_group_IT_number 14
_symmetry_cell_setting monoclinic
_symmetry_space_group_name_Hall '-P 2yn'
_symmetry_space_group_name_H-M 'P 1 21/n 1'
_atom_sites_solution_hydrogens geom
_atom_sites_solution_primary direct
_atom_sites_solution_secondary difmap
_audit_creation_method SHELXL-97
_cell_angle_alpha 90.00
_cell_angle_beta 115.400(6)
_cell_angle_gamma 90.00
_cell_formula_units_Z 2
_cell_length_a 8.947(5)
_cell_length_b 20.602(12)
_cell_length_c 9.435(5)
_cell_measurement_reflns_used 10657
_cell_measurement_temperature 296(2)
_cell_measurement_theta_max 25.04
_cell_measurement_theta_min 1.98
_cell_volume 1571.0(15)
_computing_cell_refinement 'Bruker SMART'
_computing_data_collection 'Bruker SMART'
_computing_data_reduction 'Bruker SHELXTL'
_computing_molecular_graphics PLATON(Spek,2004)
_computing_structure_refinement 'SHELXL-97 (Sheldrick, 1997)'
_computing_structure_solution 'SHELXS-97 (Sheldrick, 1997)'
_diffrn_ambient_temperature 296(2)
_diffrn_measured_fraction_theta_full 0.991
_diffrn_measured_fraction_theta_max 0.991
_diffrn_radiation_monochromator graphite
_diffrn_radiation_source 'fine-focus sealed tube'
_diffrn_radiation_type MoK\a
_diffrn_radiation_wavelength 0.71073
_diffrn_reflns_av_R_equivalents 0.0525
_diffrn_reflns_av_sigmaI/netI 0.0492
_diffrn_reflns_limit_h_max 10
_diffrn_reflns_limit_h_min -10
_diffrn_reflns_limit_k_max 24
_diffrn_reflns_limit_k_min -22
_diffrn_reflns_limit_l_max 10
_diffrn_reflns_limit_l_min -11
_diffrn_reflns_number 10657
_diffrn_reflns_theta_full 25.04
_diffrn_reflns_theta_max 25.04
_diffrn_reflns_theta_min 1.98
_diffrn_standards_decay_% n/a
_diffrn_standards_interval_count n/a
_diffrn_standards_interval_time n/a
_diffrn_standards_number n/a
_exptl_absorpt_coefficient_mu 1.367
_exptl_absorpt_correction_T_max 1.000
_exptl_absorpt_correction_T_min 0.901
_exptl_absorpt_correction_type empirical
_exptl_crystal_colour green
_exptl_crystal_density_diffrn 1.430
_exptl_crystal_description needle
_exptl_crystal_F_000 712
_exptl_crystal_size_max 0.30
_exptl_crystal_size_mid 0.05
_exptl_crystal_size_min 0.05
_refine_diff_density_max 0.503
_refine_diff_density_min -0.389
_refine_diff_density_rms 0.069
_refine_ls_extinction_method none
_refine_ls_goodness_of_fit_ref 1.039
_refine_ls_hydrogen_treatment constr
_refine_ls_matrix_type full
_refine_ls_number_parameters 184
_refine_ls_number_reflns 2758
_refine_ls_number_restraints 0
_refine_ls_restrained_S_all 1.039
_refine_ls_R_factor_all 0.0730
_refine_ls_R_factor_gt 0.0483
_refine_ls_shift/su_max 0.000
_refine_ls_shift/su_mean 0.000
_refine_ls_structure_factor_coef Fsqd
_refine_ls_weighting_details
;
_refine_ls_weighting_details 
  w=1/[\s^2^(Fo^2^)+(0.0481P)^2^+1.6930P] where P=(Fo^2^+2Fc^2^)/3 
;
_refine_ls_weighting_scheme calc
_refine_ls_wR_factor_gt 0.1068
_refine_ls_wR_factor_ref 0.1185
_reflns_number_gt 2053
_reflns_number_total 2758
_reflns_threshold_expression >2sigma(I)
_cod_data_source_file ic202748m_si_002_3.cif
_cod_data_source_block 3
_cod_original_cell_volume 1571.0(16)
_cod_database_code 4329792

loop_
_symmetry_equiv_pos_as_xyz
'x, y, z'
'-x+1/2, y+1/2, -z+1/2'
'-x, -y, -z'
'x-1/2, -y-1/2, z-1/2'

loop_
_atom_site_label
_atom_site_type_symbol
_atom_site_fract_x
_atom_site_fract_y
_atom_site_fract_z
_atom_site_U_iso_or_equiv
_atom_site_adp_type
_atom_site_occupancy
_atom_site_symmetry_multiplicity
_atom_site_calc_flag
_atom_site_refinement_flags
Ni1 Ni -0.04588(6) 0.95754(2) 0.61630(6) 0.03953(19) Uani 1 1 d .
S1 S -0.30318(18) 0.98783(9) 0.96206(17) 0.0822(5) Uani 1 1 d .
O11 O 0.0849(3) 0.95464(12) 0.4865(3) 0.0416(7) Uani 1 1 d .
N19 N 0.1143(4) 0.89076(17) 0.7711(4) 0.0452(9) Uani 1 1 d .
H19 H 0.1478 0.9107 0.8659 0.054 Uiso 1 1 calc R
N23 N -0.2495(4) 0.89906(18) 0.4809(4) 0.0507(9) Uani 1 1 d .
N1 N -0.1360(5) 0.97519(19) 0.7746(5) 0.0590(10) Uani 1 1 d .
C12 C 0.1464(5) 0.89798(19) 0.4610(5) 0.0403(10) Uani 1 1 d .
C17 C 0.2364(5) 0.8585(2) 0.5904(5) 0.0483(11) Uani 1 1 d .
C16 C 0.2933(6) 0.7989(2) 0.5642(7) 0.0691(15) Uani 1 1 d .
H16 H 0.3552 0.7724 0.6492 0.083 Uiso 1 1 calc R
C15 C 0.2592(7) 0.7784(3) 0.4141(8) 0.0776(17) Uani 1 1 d .
H15 H 0.2958 0.7379 0.3985 0.093 Uiso 1 1 calc R
C14 C 0.1709(6) 0.8179(3) 0.2866(7) 0.0665(14) Uani 1 1 d .
H14 H 0.1487 0.8042 0.1856 0.080 Uiso 1 1 calc R
C13 C 0.1159(5) 0.8779(2) 0.3105(5) 0.0497(11) Uani 1 1 d .
H13 H 0.0584 0.9049 0.2254 0.060 Uiso 1 1 calc R
C18 C 0.2742(6) 0.8829(3) 0.7531(5) 0.0606(13) Uani 1 1 d .
H18 H 0.3156 0.9272 0.7564 0.073 Uiso 1 1 calc R
C181 C 0.4063(7) 0.8489(3) 0.8909(7) 0.0913(19) Uani 1 1 d .
H18A H 0.3784 0.8039 0.8892 0.137 Uiso 1 1 calc R
H18B H 0.4147 0.8684 0.9864 0.137 Uiso 1 1 calc R
H18C H 0.5104 0.8529 0.8849 0.137 Uiso 1 1 calc R
C20 C 0.0355(6) 0.8308(2) 0.7907(6) 0.0617(13) Uani 1 1 d .
H20A H -0.0165 0.8398 0.8601 0.074 Uiso 1 1 calc R
H20B H 0.1207 0.7985 0.8412 0.074 Uiso 1 1 calc R
C21 C -0.0922(6) 0.8029(2) 0.6402(6) 0.0619(13) Uani 1 1 d .
H21A H -0.1149 0.7586 0.6595 0.074 Uiso 1 1 calc R
H21B H -0.0461 0.8015 0.5641 0.074 Uiso 1 1 calc R
C22 C -0.2532(5) 0.8397(2) 0.5700(6) 0.0572(12) Uani 1 1 d .
H22A H -0.3390 0.8110 0.5001 0.069 Uiso 1 1 calc R
H22B H -0.2829 0.8523 0.6537 0.069 Uiso 1 1 calc R
C24 C -0.4029(6) 0.9367(3) 0.4480(7) 0.0816(17) Uani 1 1 d .
H24A H -0.4020 0.9760 0.3938 0.122 Uiso 1 1 calc R
H24B H -0.4078 0.9472 0.5451 0.122 Uiso 1 1 calc R
H24C H -0.4978 0.9112 0.3840 0.122 Uiso 1 1 calc R
C25 C -0.2528(6) 0.8802(3) 0.3291(6) 0.0795(17) Uani 1 1 d .
H25A H -0.3546 0.8580 0.2674 0.119 Uiso 1 1 calc R
H25B H -0.1612 0.8520 0.3466 0.119 Uiso 1 1 calc R
H25C H -0.2449 0.9184 0.2743 0.119 Uiso 1 1 calc R
C1 C -0.2039(5) 0.9803(2) 0.8534(5) 0.0482(11) Uani 1 1 d .

loop_
_atom_site_aniso_label
_atom_site_aniso_U_11
_atom_site_aniso_U_22
_atom_site_aniso_U_33
_atom_site_aniso_U_23
_atom_site_aniso_U_13
_atom_site_aniso_U_12
Ni1 0.0425(3) 0.0383(3) 0.0472(3) 0.0017(3) 0.0282(2) 0.0010(2)
S1 0.0754(9) 0.1259(13) 0.0660(9) -0.0245(9) 0.0500(8) -0.0219(9)
O11 0.0482(16) 0.0374(16) 0.0494(17) 0.0029(13) 0.0306(13) 0.0053(13)
N19 0.048(2) 0.051(2) 0.041(2) 0.0011(16) 0.0234(16) -0.0001(16)
N23 0.0384(19) 0.062(2) 0.054(2) 0.0047(19) 0.0225(17) -0.0009(17)
N1 0.072(3) 0.057(3) 0.068(3) 0.000(2) 0.049(2) 0.002(2)
C12 0.036(2) 0.040(2) 0.055(3) 0.001(2) 0.028(2) 0.0034(18)
C17 0.043(2) 0.048(3) 0.065(3) 0.008(2) 0.033(2) 0.012(2)
C16 0.074(3) 0.060(3) 0.091(4) 0.018(3) 0.053(3) 0.024(3)
C15 0.098(4) 0.055(3) 0.111(5) 0.001(3) 0.074(4) 0.021(3)
C14 0.077(3) 0.062(3) 0.079(4) -0.017(3) 0.050(3) 0.001(3)
C13 0.050(3) 0.052(3) 0.059(3) -0.003(2) 0.035(2) 0.003(2)
C18 0.051(3) 0.074(3) 0.060(3) 0.016(3) 0.027(2) 0.015(2)
C181 0.073(4) 0.109(5) 0.078(4) 0.010(4) 0.020(3) 0.016(4)
C20 0.067(3) 0.057(3) 0.063(3) 0.019(3) 0.030(3) 0.003(2)
C21 0.070(3) 0.039(3) 0.088(4) 0.007(3) 0.045(3) -0.007(2)
C22 0.054(3) 0.057(3) 0.069(3) -0.005(2) 0.034(2) -0.017(2)
C24 0.043(3) 0.095(4) 0.100(4) 0.015(3) 0.024(3) 0.008(3)
C25 0.063(3) 0.124(5) 0.047(3) -0.008(3) 0.020(3) -0.027(3)
C1 0.052(3) 0.051(3) 0.049(3) -0.006(2) 0.029(2) -0.007(2)

loop_
_atom_type_symbol
_atom_type_description
_atom_type_scat_dispersion_real
_atom_type_scat_dispersion_imag
_atom_type_scat_source
C C 0.0033 0.0016 'International Tables Vol C Tables 4.2.6.8 and 6.1.1.4'
H H 0.0000 0.0000 'International Tables Vol C Tables 4.2.6.8 and 6.1.1.4'
N N 0.0061 0.0033 'International Tables Vol C Tables 4.2.6.8 and 6.1.1.4'
O O 0.0106 0.0060 'International Tables Vol C Tables 4.2.6.8 and 6.1.1.4'
S S 0.1246 0.1234 'International Tables Vol C Tables 4.2.6.8 and 6.1.1.4'
Ni Ni 0.3393 1.1124 'International Tables Vol C Tables 4.2.6.8 and 6.1.1.4'

loop_
_geom_angle_atom_site_label_1
_geom_angle_atom_site_label_2
_geom_angle_atom_site_label_3
_geom_angle
_geom_angle_site_symmetry_1
_geom_angle_site_symmetry_3
O11 Ni1 N1 98.82(14) 3_576 .
O11 Ni1 O11 76.17(11) 3_576 .
N1 Ni1 O11 166.86(14) . .
O11 Ni1 N19 149.61(12) 3_576 .
N1 Ni1 N19 88.44(15) . .
O11 Ni1 N19 90.14(12) . .
O11 Ni1 N23 107.27(13) 3_576 .
N1 Ni1 N23 92.07(16) . .
O11 Ni1 N23 101.00(13) . .
N19 Ni1 N23 101.87(14) . .
C12 O11 Ni1 133.5(2) . 3_576
C12 O11 Ni1 121.1(2) . .
Ni1 O11 Ni1 103.83(11) 3_576 .
C20 N19 C18 116.7(4) . .
C20 N19 Ni1 115.0(3) . .
C18 N19 Ni1 113.0(3) . .
C20 N19 H19 103.3 . .
C18 N19 H19 103.3 . .
Ni1 N19 H19 103.3 . .
C25 N23 C24 107.6(4) . .
C25 N23 C22 109.7(4) . .
C24 N23 C22 107.6(4) . .
C25 N23 Ni1 113.2(3) . .
C24 N23 Ni1 108.0(3) . .
C22 N23 Ni1 110.5(3) . .
C1 N1 Ni1 171.3(4) . .
O11 C12 C13 121.4(4) . .
O11 C12 C17 118.1(4) . .
C13 C12 C17 120.4(4) . .
C16 C17 C12 118.4(4) . .
C16 C17 C18 122.4(4) . .
C12 C17 C18 119.1(4) . .
C15 C16 C17 121.0(5) . .
C15 C16 H16 119.5 . .
C17 C16 H16 119.5 . .
C16 C15 C14 120.3(5) . .
C16 C15 H15 119.9 . .
C14 C15 H15 119.9 . .
C15 C14 C13 119.6(5) . .
C15 C14 H14 120.2 . .
C13 C14 H14 120.2 . .
C14 C13 C12 120.3(5) . .
C14 C13 H13 119.9 . .
C12 C13 H13 119.9 . .
C181 C18 C17 118.3(4) . .
C181 C18 N19 112.4(4) . .
C17 C18 N19 109.8(4) . .
C181 C18 H18 105.0 . .
C17 C18 H18 105.0 . .
N19 C18 H18 105.0 . .
C18 C181 H18A 109.5 . .
C18 C181 H18B 109.5 . .
H18A C181 H18B 109.5 . .
C18 C181 H18C 109.5 . .
H18A C181 H18C 109.5 . .
H18B C181 H18C 109.5 . .
N19 C20 C21 114.4(4) . .
N19 C20 H20A 108.7 . .
C21 C20 H20A 108.7 . .
N19 C20 H20B 108.7 . .
C21 C20 H20B 108.7 . .
H20A C20 H20B 107.6 . .
C20 C21 C22 114.7(4) . .
C20 C21 H21A 108.6 . .
C22 C21 H21A 108.6 . .
C20 C21 H21B 108.6 . .
C22 C21 H21B 108.6 . .
H21A C21 H21B 107.6 . .
N23 C22 C21 114.3(4) . .
N23 C22 H22A 108.7 . .
C21 C22 H22A 108.7 . .
N23 C22 H22B 108.7 . .
C21 C22 H22B 108.7 . .
H22A C22 H22B 107.6 . .
N23 C24 H24A 109.5 . .
N23 C24 H24B 109.5 . .
H24A C24 H24B 109.5 . .
N23 C24 H24C 109.5 . .
H24A C24 H24C 109.5 . .
H24B C24 H24C 109.5 . .
N23 C25 H25A 109.5 . .
N23 C25 H25B 109.5 . .
H25A C25 H25B 109.5 . .
N23 C25 H25C 109.5 . .
H25A C25 H25C 109.5 . .
H25B C25 H25C 109.5 . .
N1 C1 S1 178.9(5) . .

loop_
_geom_bond_atom_site_label_1
_geom_bond_atom_site_label_2
_geom_bond_distance
_geom_bond_site_symmetry_2
Ni1 O11 2.011(3) 3_576
Ni1 N1 2.012(4) .
Ni1 O11 2.025(3) .
Ni1 N19 2.070(3) .
Ni1 N23 2.099(4) .
S1 C1 1.626(5) .
O11 C12 1.355(4) .
O11 Ni1 2.011(3) 3_576
N19 C20 1.472(5) .
N19 C18 1.520(5) .
N19 H19 0.9100 .
N23 C25 1.471(6) .
N23 C24 1.488(6) .
N23 C22 1.492(6) .
N1 C1 1.149(5) .
C12 C13 1.389(6) .
C12 C17 1.399(6) .
C17 C16 1.391(6) .
C17 C18 1.510(6) .
C16 C15 1.381(7) .
C16 H16 0.9300 .
C15 C14 1.384(7) .
C15 H15 0.9300 .
C14 C13 1.385(6) .
C14 H14 0.9300 .
C13 H13 0.9300 .
C18 C181 1.503(7) .
C18 H18 0.9800 .
C181 H18A 0.9600 .
C181 H18B 0.9600 .
C181 H18C 0.9600 .
C20 C21 1.504(7) .
C20 H20A 0.9700 .
C20 H20B 0.9700 .
C21 C22 1.507(6) .
C21 H21A 0.9700 .
C21 H21B 0.9700 .
C22 H22A 0.9700 .
C22 H22B 0.9700 .
C24 H24A 0.9600 .
C24 H24B 0.9600 .
C24 H24C 0.9600 .
C25 H25A 0.9600 .
C25 H25B 0.9600 .
C25 H25C 0.9600 .
